data_4506712
loop_
_publ_author_name
'Cheng, Ping-Shing'
'Marivel, Samipillai'
'Zang, Shuang-Quan'
'Gao, Guang-Gang'
'Mak, Thomas C. W.'

_publ_section_title
;
 Argentophilic Infinite Chain, Column, and Layer Structures Assembled with
 the Multinuclear Silver(I)--Phenylethynide Supramolecular Synthon
;
_journal_issue 9
_journal_name_full 'Crystal Growth &amp; Design'
_journal_page_first 4519
_journal_paper_doi 10.1021/cg300691n
_journal_volume 12
_journal_year 2012
_chemical_formula_moiety 'C88 H68 Ag13 F6 N1 O12 S5'
_chemical_formula_sum 'C44 H34 Ag6.5 F3 N0.5 O6 S2.5'
_chemical_formula_weight 1504.02
_chemical_name_systematic
; 
 ? 
;
_space_group_IT_number 15
_symmetry_cell_setting monoclinic
_symmetry_space_group_name_Hall '-C 2yc'
_symmetry_space_group_name_H-M 'C 1 2/c 1'
_atom_sites_solution_hydrogens geom
_atom_sites_solution_primary direct
_atom_sites_solution_secondary difmap
_audit_creation_method SHELXL-97
_cell_angle_alpha 90.00
_cell_angle_beta 109.192(4)
_cell_angle_gamma 90.00
_cell_formula_units_Z 8
_cell_length_a 35.168(7)
_cell_length_b 14.390(3)
_cell_length_c 19.492(4)
_cell_measurement_temperature 296(2)
_cell_volume 9316(3)
_computing_cell_refinement SAINT(Bruker,2001)
_computing_data_collection APEX2(Bruker,2003)
_computing_data_reduction APEX2(Bruker,2003)
_computing_molecular_graphics DIAMOND
_computing_publication_material 'SHELXL-97 (Sheldrick, 1997)'
_computing_structure_refinement 'SHELXL-97 (Sheldrick, 1997)'
_computing_structure_solution 'SHELXS-97 (Sheldrick, 1997)'
_diffrn_ambient_temperature 296(2)
_diffrn_measured_fraction_theta_full 0.999
_diffrn_measured_fraction_theta_max 0.999
_diffrn_measurement_device_type 'SMART CCD APEX II'
_diffrn_measurement_method '\w and \f'
_diffrn_radiation_monochromator graphite
_diffrn_radiation_source 'fine-focus sealed tube'
_diffrn_radiation_type MoK\a
_diffrn_radiation_wavelength 0.71073
_diffrn_reflns_av_R_equivalents 0.0274
_diffrn_reflns_av_sigmaI/netI 0.0135
_diffrn_reflns_limit_h_max 42
_diffrn_reflns_limit_h_min -42
_diffrn_reflns_limit_k_max 17
_diffrn_reflns_limit_k_min -17
_diffrn_reflns_limit_l_max 23
_diffrn_reflns_limit_l_min -23
_diffrn_reflns_number 99578
_diffrn_reflns_theta_full 25.50
_diffrn_reflns_theta_max 25.50
_diffrn_reflns_theta_min 1.54
_exptl_absorpt_coefficient_mu 2.847
_exptl_absorpt_correction_T_max 0.6747
_exptl_absorpt_correction_T_min 0.4821
_exptl_absorpt_correction_type multi-scan
_exptl_absorpt_process_details SADABS
_exptl_crystal_colour yellow
_exptl_crystal_density_diffrn 2.145
_exptl_crystal_density_method 'not measured'
_exptl_crystal_description needle
_exptl_crystal_F_000 5776
_exptl_crystal_size_max 0.30
_exptl_crystal_size_mid 0.20
_exptl_crystal_size_min 0.15
_refine_diff_density_max 1.638
_refine_diff_density_min -1.358
_refine_diff_density_rms 0.113
_refine_ls_extinction_method none
_refine_ls_goodness_of_fit_ref 1.138
_refine_ls_hydrogen_treatment constr
_refine_ls_matrix_type full
_refine_ls_number_parameters 560
_refine_ls_number_reflns 8670
_refine_ls_number_restraints 32
_refine_ls_restrained_S_all 1.143
_refine_ls_R_factor_all 0.0502
_refine_ls_R_factor_gt 0.0340
_refine_ls_shift/su_max 0.002
_refine_ls_shift/su_mean 0.000
_refine_ls_structure_factor_coef Fsqd
_refine_ls_weighting_details 'calc w=1/[\s^2^(Fo^2^)+(0.0402P)^2^+74.2310P] where P=(Fo^2^+2Fc^2^)/3'
_refine_ls_weighting_scheme calc
_refine_ls_wR_factor_gt 0.0878
_refine_ls_wR_factor_ref 0.1080
_reflns_number_gt 6946
_reflns_number_total 8670
_reflns_threshold_expression >2sigma(I)
_cod_data_source_file cg300691n_si_001.cif
_cod_data_source_block 5
_cod_original_sg_symbol_H-M C2/c
_cod_original_formula_sum 'C44 H34 Ag6.50 F3 N0.50 O6 S2.50'
_cod_database_code 4506712

loop_
_symmetry_equiv_pos_as_xyz
'x, y, z'
'-x, y, -z+1/2'
'x+1/2, y+1/2, z'
'-x+1/2, y+1/2, -z+1/2'
'-x, -y, -z'
'x, -y, z-1/2'
'-x+1/2, -y+1/2, -z'
'x+1/2, -y+1/2, z-1/2'

loop_
_atom_site_label
_atom_site_type_symbol
_atom_site_fract_x
_atom_site_fract_y
_atom_site_fract_z
_atom_site_U_iso_or_equiv
_atom_site_adp_type
_atom_site_occupancy
_atom_site_symmetry_multiplicity
_atom_site_calc_flag
_atom_site_refinement_flags
_atom_site_disorder_group
Ag1 Ag 0.476733(13) 0.40407(4) 0.65602(3) 0.05371(14) Uani 1 1 d . .
Ag2 Ag 0.440222(16) 0.58855(4) 0.61990(3) 0.05626(14) Uani 1 1 d . .
Ag3 Ag 0.542723(15) 0.53507(3) 0.72291(3) 0.05325(14) Uani 1 1 d . .
Ag4 Ag 0.5000 0.69629(4) 0.7500 0.04729(16) Uani 1 2 d S .
Ag5 Ag 0.457310(18) 0.55520(4) 0.42339(3) 0.06579(16) Uani 1 1 d . .
Ag6 Ag 0.491703(13) 0.36581(3) 0.43914(2) 0.04776(12) Uani 1 1 d . .
Ag7 Ag 0.42124(11) 0.3530(2) 0.5036(2) 0.0575(13) Uani 0.51(3) 1 d P .
Ag7' Ag 0.4240(2) 0.3777(14) 0.5067(3) 0.1089(17) Uani 0.49(3) 1 d P .
C1 C 0.45997(17) 0.6093(4) 0.3085(3) 0.0441(13) Uani 1 1 d . .
C2 C 0.43423(17) 0.6675(4) 0.2989(3) 0.0438(13) Uani 1 1 d . .
C3 C 0.40429(12) 0.7380(3) 0.2860(2) 0.0523(15) Uani 1 1 d G .
C4 C 0.37206(16) 0.7393(4) 0.2214(2) 0.089(3) Uani 1 1 d G .
H4 H 0.3703 0.6947 0.1859 0.107 Uiso 1 1 calc R .
C5 C 0.34254(16) 0.8073(5) 0.2097(3) 0.122(4) Uani 1 1 d G .
H5 H 0.3210 0.8082 0.1665 0.147 Uiso 1 1 calc R .
C6 C 0.34524(17) 0.8740(4) 0.2627(4) 0.110(4) Uani 1 1 d G .
H6 H 0.3255 0.9195 0.2549 0.132 Uiso 1 1 calc R .
C7 C 0.37746(19) 0.8728(3) 0.3273(3) 0.086(3) Uani 1 1 d G .
H7 H 0.3793 0.9174 0.3628 0.103 Uiso 1 1 calc R .
C8 C 0.40699(14) 0.8048(3) 0.3389(2) 0.0615(17) Uani 1 1 d G .
H8 H 0.4286 0.8039 0.3822 0.074 Uiso 1 1 calc R .
C9 C 0.41569(17) 0.4336(4) 0.6041(3) 0.0483(14) Uani 1 1 d . .
C10 C 0.37954(18) 0.4444(4) 0.5813(3) 0.0466(13) Uani 1 1 d . .
C11 C 0.33676(9) 0.4579(3) 0.5583(2) 0.0504(15) Uani 1 1 d G .
C12 C 0.32115(14) 0.5475(3) 0.5515(3) 0.074(2) Uani 1 1 d G .
H12 H 0.3384 0.5983 0.5618 0.088 Uiso 1 1 calc R .
C13 C 0.27974(15) 0.5610(3) 0.5293(3) 0.097(3) Uani 1 1 d G .
H13 H 0.2693 0.6209 0.5247 0.117 Uiso 1 1 calc R .
C14 C 0.25393(9) 0.4850(4) 0.5139(3) 0.088(3) Uani 1 1 d G .
H14 H 0.2262 0.4940 0.4990 0.106 Uiso 1 1 calc R .
C15 C 0.26953(12) 0.3954(4) 0.5207(3) 0.084(3) Uani 1 1 d G .
H15 H 0.2523 0.3445 0.5103 0.101 Uiso 1 1 calc R .
C16 C 0.31094(13) 0.3819(3) 0.5429(3) 0.0670(19) Uani 1 1 d G .
H16 H 0.3214 0.3219 0.5474 0.080 Uiso 1 1 calc R .
C17 C 0.43557(19) 0.6617(4) 0.7198(3) 0.0495(14) Uani 1 1 d . .
C18 C 0.40895(19) 0.7184(4) 0.7033(3) 0.0472(14) Uani 1 1 d . .
C19 C 0.37851(13) 0.7879(3) 0.6861(3) 0.0541(16) Uani 1 1 d G .
C20 C 0.38743(18) 0.8756(3) 0.6656(3) 0.084(3) Uani 1 1 d G .
H20 H 0.4130 0.8882 0.6638 0.100 Uiso 1 1 calc R .
C21 C 0.3581(3) 0.9445(3) 0.6478(3) 0.120(5) Uani 1 1 d G .
H21 H 0.3641 1.0032 0.6341 0.145 Uiso 1 1 calc R .
C22 C 0.3198(2) 0.9257(5) 0.6505(4) 0.135(6) Uani 1 1 d G .
H22 H 0.3002 0.9718 0.6386 0.162 Uiso 1 1 calc R .
C23 C 0.31092(13) 0.8380(6) 0.6710(4) 0.126(4) Uani 1 1 d G .
H23 H 0.2853 0.8255 0.6728 0.151 Uiso 1 1 calc R .
C24 C 0.34026(15) 0.7692(4) 0.6888(3) 0.088(3) Uani 1 1 d G .
H24 H 0.3343 0.7105 0.7025 0.106 Uiso 1 1 calc R .
C25 C 0.43110(17) 0.4026(4) 0.3967(3) 0.0448(13) Uani 1 1 d . .
C26 C 0.39510(17) 0.4142(4) 0.3665(3) 0.0435(13) Uani 1 1 d . .
C27 C 0.35347(9) 0.4294(3) 0.3269(2) 0.0492(14) Uani 1 1 d G .
C28 C 0.32375(13) 0.3962(4) 0.3531(3) 0.080(2) Uani 1 1 d G .
H28 H 0.3308 0.3624 0.3961 0.096 Uiso 1 1 calc R .
C29 C 0.28344(12) 0.4136(5) 0.3150(3) 0.117(4) Uani 1 1 d G .
H29 H 0.2636 0.3914 0.3325 0.140 Uiso 1 1 calc R .
C30 C 0.27284(10) 0.4642(5) 0.2507(3) 0.101(3) Uani 1 1 d G .
H30 H 0.2459 0.4758 0.2252 0.121 Uiso 1 1 calc R .
C31 C 0.30257(14) 0.4974(4) 0.2245(2) 0.082(2) Uani 1 1 d G .
H31 H 0.2955 0.5312 0.1815 0.098 Uiso 1 1 calc R .
C32 C 0.34288(12) 0.4800(4) 0.2626(2) 0.0637(18) Uani 1 1 d G .
H32 H 0.3628 0.5022 0.2451 0.076 Uiso 1 1 calc R .
C33 C 0.44579(18) 0.6428(4) 0.5113(3) 0.0441(13) Uani 1 1 d . .
C34 C 0.41096(18) 0.6685(4) 0.4875(3) 0.0449(13) Uani 1 1 d . .
C35 C 0.37069(10) 0.7028(3) 0.4587(2) 0.0470(13) Uani 1 1 d G .
C36 C 0.35984(13) 0.7810(3) 0.4898(2) 0.070(2) Uani 1 1 d G .
H36 H 0.3784 0.8088 0.5301 0.084 Uiso 1 1 calc R .
C37 C 0.32128(16) 0.8175(4) 0.4608(3) 0.096(3) Uani 1 1 d G .
H37 H 0.3140 0.8698 0.4817 0.115 Uiso 1 1 calc R .
C38 C 0.29356(12) 0.7759(5) 0.4007(3) 0.103(3) Uani 1 1 d G .
H38 H 0.2678 0.8004 0.3813 0.123 Uiso 1 1 calc R .
C39 C 0.30440(12) 0.6978(4) 0.3695(3) 0.104(3) Uani 1 1 d G .
H39 H 0.2859 0.6699 0.3292 0.124 Uiso 1 1 calc R .
C40 C 0.34297(14) 0.6612(3) 0.3985(3) 0.074(2) Uani 1 1 d G .
H40 H 0.3502 0.6089 0.3776 0.089 Uiso 1 1 calc R .
O1 O 0.3930(2) 0.0744(6) 0.4997(5) 0.135(3) Uani 1 1 d . .
O2 O 0.3361(2) 0.1298(6) 0.5297(4) 0.112(2) Uani 1 1 d . .
O3 O 0.3734(2) 0.2326(5) 0.4805(4) 0.122(3) Uani 1 1 d U .
S1 S 0.36179(6) 0.13957(15) 0.48723(11) 0.0698(5) Uani 1 1 d . .
C41 C 0.3294(3) 0.1148(7) 0.3972(6) 0.090(3) Uani 1 1 d . .
F1 F 0.29823(19) 0.1703(5) 0.3770(4) 0.132(2) Uani 1 1 d . .
F2 F 0.3144(2) 0.0302(5) 0.3912(4) 0.155(3) Uani 1 1 d . .
F3 F 0.3474(3) 0.1227(8) 0.3496(4) 0.180(4) Uani 1 1 d . .
O4 O 0.5028(3) 0.8387(6) 0.8194(5) 0.073(3) Uani 0.554(10) 1 d P 1
S2 S 0.49220(10) 0.8267(3) 0.8879(2) 0.0549(14) Uani 0.554(10) 1 d P 1
O4' O 0.4984(4) 0.7743(8) 0.8606(6) 0.065(4) Uani 0.446(10) 1 d P 2
S2' S 0.49847(14) 0.8789(4) 0.8656(2) 0.0577(18) Uani 0.446(10) 1 d P 2
C42 C 0.5276(2) 0.9014(5) 0.9546(4) 0.072(2) Uani 1 1 d . .
H42A H 0.5213 0.9011 0.9989 0.086 Uiso 1 1 calc R 1
H42B H 0.5257 0.9637 0.9361 0.086 Uiso 1 1 calc R 1
H42C H 0.5545 0.8787 0.9639 0.086 Uiso 1 1 calc R 1
C43 C 0.4492(3) 0.8969(8) 0.8768(5) 0.103(3) Uani 1 1 d . .
H43A H 0.4259 0.8671 0.8438 0.123 Uiso 1 1 calc R 1
H43B H 0.4530 0.9563 0.8576 0.123 Uiso 1 1 calc R 1
H43C H 0.4454 0.9052 0.9230 0.123 Uiso 1 1 calc R 1
O5 O 0.4984(3) 0.1183(6) 0.6111(5) 0.103(2) Uani 0.50 1 d PU .
O6 O 0.4712(3) 0.2365(6) 0.5322(4) 0.050(2) Uani 0.50 1 d P .
O7 O 0.4666(3) 0.2263(7) 0.6403(6) 0.074(3) Uani 0.50 1 d PU .
N1 N 0.4785(3) 0.2002(7) 0.5876(7) 0.057(3) Uani 0.50 1 d PU .
O8 O 0.4677(5) 0.129(2) 0.7210(14) 0.188(9) Uani 0.50 1 d PDU .
S3 S 0.5064(2) 0.1358(4) 0.7053(3) 0.1022(16) Uani 0.50 1 d PD .
C44 C 0.4984(3) 0.1183(6) 0.6111(5) 0.103(2) Uani 0.50 1 d P .
C45 C 0.5413(5) 0.0643(11) 0.7728(10) 0.098(7) Uani 0.50 1 d PD .

loop_
_atom_site_aniso_label
_atom_site_aniso_U_11
_atom_site_aniso_U_22
_atom_site_aniso_U_33
_atom_site_aniso_U_23
_atom_site_aniso_U_13
_atom_site_aniso_U_12
Ag1 0.0345(2) 0.0567(3) 0.0645(3) -0.0069(2) 0.0089(2) 0.0026(2)
Ag2 0.0580(3) 0.0678(3) 0.0456(3) -0.0014(2) 0.0206(2) -0.0039(2)
Ag3 0.0539(3) 0.0525(3) 0.0559(3) -0.0145(2) 0.0216(2) -0.0021(2)
Ag4 0.0494(4) 0.0451(3) 0.0514(4) 0.000 0.0220(3) 0.000
Ag5 0.0731(4) 0.0714(4) 0.0537(3) -0.0164(3) 0.0220(3) -0.0025(3)
Ag6 0.0387(2) 0.0605(3) 0.0429(2) 0.0020(2) 0.01165(18) 0.0067(2)
Ag7 0.0528(14) 0.074(3) 0.0453(11) -0.0034(10) 0.0151(10) -0.0078(7)
Ag7' 0.0891(18) 0.203(5) 0.0461(11) -0.028(2) 0.0379(12) -0.011(3)
C1 0.043(3) 0.046(3) 0.044(3) -0.002(2) 0.015(3) 0.003(3)
C2 0.042(3) 0.044(3) 0.048(3) 0.002(3) 0.017(3) 0.002(3)
C3 0.054(4) 0.049(3) 0.061(4) 0.008(3) 0.029(3) 0.011(3)
C4 0.083(6) 0.109(7) 0.064(5) 0.002(5) 0.006(4) 0.044(5)
C5 0.100(8) 0.143(10) 0.104(8) 0.015(7) 0.005(6) 0.072(7)
C6 0.121(9) 0.103(8) 0.126(9) 0.040(7) 0.066(7) 0.071(7)
C7 0.119(7) 0.060(5) 0.106(7) 0.012(5) 0.074(6) 0.028(5)
C8 0.075(5) 0.051(4) 0.071(4) 0.003(3) 0.040(4) 0.008(3)
C9 0.039(3) 0.058(4) 0.050(3) -0.007(3) 0.017(3) -0.002(3)
C10 0.045(3) 0.049(3) 0.048(3) -0.003(3) 0.018(3) -0.002(3)
C11 0.036(3) 0.073(4) 0.044(3) 0.005(3) 0.015(3) 0.004(3)
C12 0.060(4) 0.075(5) 0.095(6) 0.023(4) 0.038(4) 0.013(4)
C13 0.071(6) 0.106(7) 0.125(8) 0.041(6) 0.046(6) 0.038(5)
C14 0.042(4) 0.136(9) 0.086(6) 0.029(6) 0.019(4) 0.020(5)
C15 0.043(4) 0.115(7) 0.090(6) -0.004(5) 0.016(4) -0.011(4)
C16 0.045(4) 0.080(5) 0.074(5) -0.004(4) 0.018(3) -0.002(3)
C17 0.050(3) 0.056(4) 0.052(3) 0.005(3) 0.029(3) 0.006(3)
C18 0.055(4) 0.048(3) 0.043(3) 0.001(3) 0.021(3) -0.001(3)
C19 0.064(4) 0.050(4) 0.039(3) 0.001(3) 0.005(3) 0.014(3)
C20 0.128(8) 0.051(4) 0.069(5) -0.002(4) 0.028(5) 0.009(5)
C21 0.200(13) 0.063(6) 0.081(6) 0.007(5) 0.022(8) 0.054(7)
C22 0.150(11) 0.103(9) 0.100(8) -0.023(7) -0.028(8) 0.071(9)
C23 0.067(6) 0.133(10) 0.149(10) -0.031(8) -0.002(6) 0.039(6)
C24 0.058(5) 0.078(6) 0.121(7) -0.006(5) 0.019(5) 0.012(4)
C25 0.044(3) 0.051(3) 0.040(3) -0.003(3) 0.013(3) 0.001(3)
C26 0.044(3) 0.043(3) 0.044(3) 0.000(2) 0.015(3) 0.000(2)
C27 0.040(3) 0.051(3) 0.054(3) -0.002(3) 0.011(3) 0.002(3)
C28 0.048(4) 0.103(6) 0.085(5) 0.036(5) 0.017(4) 0.004(4)
C29 0.041(4) 0.162(11) 0.143(10) 0.052(8) 0.023(5) 0.001(5)
C30 0.045(4) 0.131(9) 0.109(7) 0.031(6) 0.002(5) 0.016(5)
C31 0.065(5) 0.107(7) 0.062(5) 0.017(4) 0.005(4) 0.020(5)
C32 0.057(4) 0.080(5) 0.052(4) 0.007(3) 0.014(3) 0.006(4)
C33 0.046(3) 0.045(3) 0.044(3) 0.000(3) 0.018(3) 0.003(3)
C34 0.047(3) 0.050(3) 0.041(3) -0.001(3) 0.020(3) 0.001(3)
C35 0.042(3) 0.050(3) 0.053(3) 0.002(3) 0.020(3) 0.004(3)
C36 0.062(4) 0.079(5) 0.069(5) -0.016(4) 0.020(4) 0.016(4)
C37 0.075(6) 0.100(7) 0.119(8) -0.011(6) 0.040(6) 0.039(5)
C38 0.054(5) 0.127(9) 0.117(8) 0.000(7) 0.015(5) 0.033(5)
C39 0.047(4) 0.123(8) 0.121(8) -0.031(7) 0.001(5) 0.007(5)
C40 0.051(4) 0.075(5) 0.091(6) -0.022(4) 0.015(4) -0.001(4)
O1 0.095(5) 0.141(7) 0.158(7) 0.027(6) 0.027(5) 0.051(5)
O2 0.101(5) 0.152(7) 0.090(4) 0.014(4) 0.043(4) -0.011(5)
O3 0.116(6) 0.096(5) 0.128(6) 0.008(4) 0.004(4) -0.052(4)
S1 0.0607(11) 0.0721(12) 0.0741(12) 0.0081(10) 0.0190(9) -0.0080(9)
C41 0.083(6) 0.093(7) 0.092(7) -0.006(5) 0.025(5) -0.004(5)
F1 0.093(4) 0.139(6) 0.128(5) 0.004(4) -0.014(4) 0.012(4)
F2 0.169(7) 0.107(5) 0.172(7) -0.053(5) 0.032(5) -0.045(5)
F3 0.168(7) 0.304(12) 0.085(4) -0.006(6) 0.064(5) -0.002(7)
O4 0.110(8) 0.056(5) 0.073(6) -0.016(5) 0.057(6) -0.007(5)
S2 0.064(2) 0.043(3) 0.061(2) -0.0014(18) 0.0257(15) -0.0001(15)
O4' 0.113(10) 0.041(6) 0.049(6) -0.004(5) 0.037(6) 0.002(6)
S2' 0.082(3) 0.043(3) 0.052(3) 0.0033(19) 0.026(2) 0.000(2)
C42 0.080(5) 0.060(4) 0.070(5) -0.006(4) 0.018(4) 0.001(4)
C43 0.078(6) 0.139(9) 0.082(6) -0.016(6) 0.013(5) 0.036(6)
O5 0.111(5) 0.080(4) 0.133(6) -0.012(4) 0.063(5) -0.004(4)
O6 0.078(6) 0.050(5) 0.032(4) 0.025(4) 0.032(4) 0.030(4)
O7 0.098(6) 0.050(5) 0.092(6) -0.003(5) 0.054(5) -0.002(5)
N1 0.046(5) 0.045(5) 0.080(7) -0.014(5) 0.019(5) 0.000(4)
O8 0.186(12) 0.233(13) 0.170(12) -0.005(9) 0.092(9) 0.047(9)
S3 0.128(5) 0.088(3) 0.097(4) 0.005(3) 0.046(3) -0.008(3)
C44 0.111(5) 0.080(4) 0.133(6) -0.012(4) 0.063(5) -0.004(4)
C45 0.112(15) 0.037(8) 0.16(2) 0.023(10) 0.062(14) 0.009(9)

loop_
_atom_type_symbol
_atom_type_description
_atom_type_scat_dispersion_real
_atom_type_scat_dispersion_imag
_atom_type_scat_source
Ag Ag -0.8971 1.1015 'International Tables Vol C Tables 4.2.6.8 and 6.1.1.4'
S S 0.1246 0.1234 'International Tables Vol C Tables 4.2.6.8 and 6.1.1.4'
F F 0.0171 0.0103 'International Tables Vol C Tables 4.2.6.8 and 6.1.1.4'
O O 0.0106 0.0060 'International Tables Vol C Tables 4.2.6.8 and 6.1.1.4'
C C 0.0033 0.0016 'International Tables Vol C Tables 4.2.6.8 and 6.1.1.4'
H H 0.0000 0.0000 'International Tables Vol C Tables 4.2.6.8 and 6.1.1.4'
N N 0.0061 0.0033 'International Tables Vol C Tables 4.2.6.8 and 6.1.1.4'

loop_
_geom_angle_atom_site_label_1
_geom_angle_atom_site_label_2
_geom_angle_atom_site_label_3
_geom_angle
_geom_angle_site_symmetry_1
_geom_angle_site_symmetry_3
C9 Ag1 C1 168.4(2) . 5_666
C9 Ag1 O7 93.7(3) . .
C1 Ag1 O7 92.2(3) 5_666 .
C9 Ag1 Ag7' 47.9(2) . .
C1 Ag1 Ag7' 124.85(18) 5_666 .
O7 Ag1 Ag7' 74.7(5) . .
C9 Ag1 Ag2 53.24(18) . .
C1 Ag1 Ag2 119.49(16) 5_666 .
O7 Ag1 Ag2 146.6(3) . .
Ag7' Ag1 Ag2 78.1(4) . .
C9 Ag1 Ag3 128.18(18) . .
C1 Ag1 Ag3 47.13(16) 5_666 .
O7 Ag1 Ag3 138.1(3) . .
Ag7' Ag1 Ag3 132.5(4) . .
Ag2 Ag1 Ag3 75.26(2) . .
C9 Ag1 Ag7 49.79(18) . .
C1 Ag1 Ag7 124.30(17) 5_666 .
O7 Ag1 Ag7 68.2(3) . .
Ag7' Ag1 Ag7 6.5(4) . .
Ag2 Ag1 Ag7 83.98(7) . .
Ag3 Ag1 Ag7 137.98(7) . .
C9 Ag1 Ag5 120.94(17) . 5_666
C1 Ag1 Ag5 47.87(16) 5_666 5_666
O7 Ag1 Ag5 102.4(2) . 5_666
Ag7' Ag1 Ag5 82.37(17) . 5_666
Ag2 Ag1 Ag5 92.71(2) . 5_666
Ag3 Ag1 Ag5 60.722(19) . 5_666
Ag7 Ag1 Ag5 84.72(7) . 5_666
C9 Ag1 Ag3 78.85(16) . 2_656
C1 Ag1 Ag3 105.35(16) 5_666 2_656
O7 Ag1 Ag3 127.1(2) . 2_656
Ag7' Ag1 Ag3 125.5(2) . 2_656
Ag2 Ag1 Ag3 58.086(18) . 2_656
Ag3 Ag1 Ag3 68.39(2) . 2_656
Ag7 Ag1 Ag3 128.49(7) . 2_656
Ag5 Ag1 Ag3 126.49(2) 5_666 2_656
C17 Ag2 C33 132.7(2) . .
C17 Ag2 C9 114.9(2) . .
C33 Ag2 C9 109.5(2) . .
C17 Ag2 C34 120.7(2) . .
C33 Ag2 C34 26.67(18) . .
C9 Ag2 C34 105.6(2) . .
C17 Ag2 Ag1 111.33(16) . .
C33 Ag2 Ag1 111.18(14) . .
C9 Ag2 Ag1 44.98(15) . .
C34 Ag2 Ag1 127.89(13) . .
C17 Ag2 Ag3 45.04(16) . 2_656
C33 Ag2 Ag3 163.95(15) . 2_656
C9 Ag2 Ag3 80.48(15) . 2_656
C34 Ag2 Ag3 164.47(12) . 2_656
Ag1 Ag2 Ag3 66.465(18) . 2_656
C17 Ag2 Ag6 120.77(16) . 5_666
C33 Ag2 Ag6 43.30(15) . 5_666
C9 Ag2 Ag6 116.77(14) . 5_666
C34 Ag2 Ag6 69.36(12) . 5_666
Ag1 Ag2 Ag6 87.10(2) . 5_666
Ag3 Ag2 Ag6 121.25(2) 2_656 5_666
C17 Ag2 Ag4 44.84(16) . .
C33 Ag2 Ag4 109.71(15) . .
C9 Ag2 Ag4 133.67(15) . .
C34 Ag2 Ag4 120.52(13) . .
Ag1 Ag2 Ag4 97.46(2) . .
Ag3 Ag2 Ag4 56.408(18) 2_656 .
Ag6 Ag2 Ag4 78.29(2) 5_666 .
C17 Ag3 C1 160.2(2) 2_656 5_666
C17 Ag3 Ag4 48.92(17) 2_656 .
C1 Ag3 Ag4 147.44(15) 5_666 .
C17 Ag3 Ag1 150.49(16) 2_656 .
C1 Ag3 Ag1 45.81(15) 5_666 .
Ag4 Ag3 Ag1 102.27(2) . .
C17 Ag3 Ag2 48.48(16) 2_656 2_656
C1 Ag3 Ag2 120.54(15) 5_666 2_656
Ag4 Ag3 Ag2 63.543(14) . 2_656
Ag1 Ag3 Ag2 118.52(2) . 2_656
C17 Ag3 Ag5 136.08(16) 2_656 5_666
C1 Ag3 Ag5 49.92(15) 5_666 5_666
Ag4 Ag3 Ag5 130.62(2) . 5_666
Ag1 Ag3 Ag5 64.318(19) . 5_666
Ag2 Ag3 Ag5 165.69(2) 2_656 5_666
C17 Ag3 Ag1 103.77(16) 2_656 2_656
C1 Ag3 Ag1 69.47(15) 5_666 2_656
Ag4 Ag3 Ag1 94.93(2) . 2_656
Ag1 Ag3 Ag1 68.16(2) . 2_656
Ag2 Ag3 Ag1 55.45(2) 2_656 2_656
Ag5 Ag3 Ag1 118.77(2) 5_666 2_656
C17 Ag3 Ag6 94.96(17) 2_656 5_666
C1 Ag3 Ag6 100.12(15) 5_666 5_666
Ag4 Ag3 Ag6 77.327(18) . 5_666
Ag1 Ag3 Ag6 82.26(2) . 5_666
Ag2 Ag3 Ag6 138.25(2) 2_656 5_666
Ag5 Ag3 Ag6 54.53(2) 5_666 5_666
Ag1 Ag3 Ag6 147.22(2) 2_656 5_666
C17 Ag4 C17 153.9(3) . 2_656
C17 Ag4 O4 100.9(3) . .
C17 Ag4 O4 101.0(3) 2_656 .
C17 Ag4 O4 101.0(3) . 2_656
C17 Ag4 O4 100.9(3) 2_656 2_656
O4 Ag4 O4 65.7(5) . 2_656
C17 Ag4 O4' 91.1(3) . .
C17 Ag4 O4' 100.8(3) 2_656 .
O4 Ag4 O4' 30.1(3) . .
O4 Ag4 O4' 95.4(4) 2_656 .
C17 Ag4 O4' 100.8(3) . 2_656
C17 Ag4 O4' 91.1(3) 2_656 2_656
O4 Ag4 O4' 95.4(4) . 2_656
O4 Ag4 O4' 30.1(3) 2_656 2_656
O4' Ag4 O4' 125.4(5) . 2_656
C17 Ag4 Ag3 47.16(17) . 2_656
C17 Ag4 Ag3 108.61(17) 2_656 2_656
O4 Ag4 Ag3 120.0(2) . 2_656
O4 Ag4 Ag3 147.4(3) 2_656 2_656
O4' Ag4 Ag3 92.5(3) . 2_656
O4' Ag4 Ag3 133.6(3) 2_656 2_656
C17 Ag4 Ag3 108.61(17) . .
C17 Ag4 Ag3 47.16(17) 2_656 .
O4 Ag4 Ag3 147.4(3) . .
O4 Ag4 Ag3 120.0(2) 2_656 .
O4' Ag4 Ag3 133.6(3) . .
O4' Ag4 Ag3 92.5(3) 2_656 .
Ag3 Ag4 Ag3 74.01(3) 2_656 .
C17 Ag4 Ag2 46.53(16) . .
C17 Ag4 Ag2 117.62(16) 2_656 .
O4 Ag4 Ag2 139.6(3) . .
O4 Ag4 Ag2 94.2(3) 2_656 .
O4' Ag4 Ag2 137.7(3) . .
O4' Ag4 Ag2 73.5(3) 2_656 .
Ag3 Ag4 Ag2 60.049(19) 2_656 .
Ag3 Ag4 Ag2 72.92(2) . .
C17 Ag4 Ag2 117.62(16) . 2_656
C17 Ag4 Ag2 46.53(16) 2_656 2_656
O4 Ag4 Ag2 94.2(3) . 2_656
O4 Ag4 Ag2 139.6(3) 2_656 2_656
O4' Ag4 Ag2 73.5(3) . 2_656
O4' Ag4 Ag2 137.7(3) 2_656 2_656
Ag3 Ag4 Ag2 72.92(2) 2_656 2_656
Ag3 Ag4 Ag2 60.049(19) . 2_656
Ag2 Ag4 Ag2 120.46(3) . 2_656
C33 Ag5 C25 121.8(2) . .
C33 Ag5 C1 126.6(2) . .
C25 Ag5 C1 103.1(2) . .
C33 Ag5 Ag6 45.48(15) . 5_666
C25 Ag5 Ag6 129.67(14) . 5_666
C1 Ag5 Ag6 121.95(14) . 5_666
C33 Ag5 Ag6 127.04(15) . .
C25 Ag5 Ag6 44.42(14) . .
C1 Ag5 Ag6 104.80(14) . .
Ag6 Ag5 Ag6 99.01(2) 5_666 .
C33 Ag5 Ag3 166.21(15) . 5_666
C25 Ag5 Ag3 62.17(14) . 5_666
C1 Ag5 Ag3 43.45(14) . 5_666
Ag6 Ag5 Ag3 144.38(3) 5_666 5_666
Ag6 Ag5 Ag3 65.799(18) . 5_666
C33 Ag5 Ag1 126.48(15) . 5_666
C25 Ag5 Ag1 110.54(14) . 5_666
C1 Ag5 Ag1 40.70(14) . 5_666
Ag6 Ag5 Ag1 92.75(2) 5_666 5_666
Ag6 Ag5 Ag1 83.31(2) . 5_666
Ag3 Ag5 Ag1 54.959(17) 5_666 5_666
C25 Ag6 C33 168.3(2) . 5_666
C25 Ag6 O4' 104.1(3) . 6_565
C33 Ag6 O4' 86.6(3) 5_666 6_565
C25 Ag6 Ag5 120.27(16) . 5_666
C33 Ag6 Ag5 50.56(15) 5_666 5_666
O4' Ag6 Ag5 134.3(3) 6_565 5_666
C25 Ag6 S2 102.92(18) . 6_565
C33 Ag6 S2 88.78(17) 5_666 6_565
O4' Ag6 S2 19.2(2) 6_565 6_565
Ag5 Ag6 S2 127.36(7) 5_666 6_565
C25 Ag6 Ag5 52.75(17) . .
C33 Ag6 Ag5 115.72(16) 5_666 .
O4' Ag6 Ag5 140.4(3) 6_565 .
Ag5 Ag6 Ag5 80.99(2) 5_666 .
S2 Ag6 Ag5 151.54(7) 6_565 .
C25 Ag6 Ag2 128.52(16) . 5_666
C33 Ag6 Ag2 49.58(16) 5_666 5_666
O4' Ag6 Ag2 73.1(3) 6_565 5_666
Ag5 Ag6 Ag2 86.62(2) 5_666 5_666
S2 Ag6 Ag2 88.94(7) 6_565 5_666
Ag5 Ag6 Ag2 96.17(2) . 5_666
C25 Ag6 Ag7' 47.35(18) . .
C33 Ag6 Ag7' 130.35(19) 5_666 .
O4' Ag6 Ag7' 122.0(5) 6_565 .
Ag5 Ag6 Ag7' 85.1(2) 5_666 .
S2 Ag6 Ag7' 106.8(4) 6_565 .
Ag5 Ag6 Ag7' 69.3(4) . .
Ag2 Ag6 Ag7' 164.2(4) 5_666 .
C25 Ag6 Ag7 48.18(17) . .
C33 Ag6 Ag7 131.35(17) 5_666 .
O4' Ag6 Ag7 115.5(3) 6_565 .
Ag5 Ag6 Ag7 89.02(7) 5_666 .
S2 Ag6 Ag7 100.05(10) 6_565 .
Ag5 Ag6 Ag7 75.24(6) . .
Ag2 Ag6 Ag7 170.90(7) 5_666 .
Ag7' Ag6 Ag7 6.7(4) . .
C25 Ag6 Ag3 60.46(16) . 5_666
C33 Ag6 Ag3 117.70(16) 5_666 5_666
O4' Ag6 Ag3 81.2(3) 6_565 5_666
Ag5 Ag6 Ag3 129.00(2) 5_666 5_666
S2 Ag6 Ag3 97.03(7) 6_565 5_666
Ag5 Ag6 Ag3 59.673(16) . 5_666
Ag2 Ag6 Ag3 68.498(19) 5_666 5_666
Ag7' Ag6 Ag3 106.99(15) . 5_666
Ag7 Ag6 Ag3 108.60(6) . 5_666
C25 Ag7 C9 132.3(3) . .
C25 Ag7 O3 111.2(3) . .
C9 Ag7 O3 105.9(3) . .
C25 Ag7 O6 96.3(3) . .
C9 Ag7 O6 114.5(3) . .
O3 Ag7 O6 87.3(3) . .
C25 Ag7 C26 27.11(19) . .
C9 Ag7 C26 125.3(2) . .
O3 Ag7 C26 93.5(3) . .
O6 Ag7 C26 117.0(3) . .
C25 Ag7 Ag1 124.0(2) . .
C9 Ag7 Ag1 43.11(16) . .
O3 Ag7 Ag1 123.4(2) . .
O6 Ag7 Ag1 75.7(2) . .
C26 Ag7 Ag1 142.31(18) . .
C25 Ag7 Ag6 41.76(16) . .
C9 Ag7 Ag6 127.0(2) . .
O3 Ag7 Ag6 125.3(3) . .
O6 Ag7 Ag6 60.6(2) . .
C26 Ag7 Ag6 68.69(15) . .
Ag1 Ag7 Ag6 92.24(10) . .
C9 Ag7' C25 149.1(10) . .
C9 Ag7' O6 112.9(4) . .
C25 Ag7' O6 92.4(4) . .
C9 Ag7' C26 135.8(6) . .
C25 Ag7' C26 27.5(2) . .
O6 Ag7' C26 111.2(4) . .
C9 Ag7' C10 27.0(2) . .
C25 Ag7' C10 137.1(6) . .
O6 Ag7' C10 130.1(5) . .
C26 Ag7' C10 113.7(3) . .
C9 Ag7' Ag1 45.8(2) . .
C25 Ag7' Ag1 133.7(5) . .
O6 Ag7' Ag1 75.6(2) . .
C26 Ag7' Ag1 155.6(8) . .
C10 Ag7' Ag1 72.6(2) . .
C9 Ag7' Ag6 137.7(6) . .
C25 Ag7' Ag6 42.57(17) . .
O6 Ag7' Ag6 59.8(2) . .
C26 Ag7' Ag6 69.90(17) . .
C10 Ag7' Ag6 159.4(8) . .
Ag1 Ag7' Ag6 96.1(2) . .
C2 C1 Ag1 140.6(5) . 5_666
C2 C1 Ag3 131.8(5) . 5_666
Ag1 C1 Ag3 87.1(2) 5_666 5_666
C2 C1 Ag5 96.5(4) . .
Ag1 C1 Ag5 91.4(2) 5_666 .
Ag3 C1 Ag5 86.6(2) 5_666 .
C1 C2 C3 178.2(6) . .
C4 C3 C8 120.0 . .
C4 C3 C2 120.3(4) . .
C8 C3 C2 119.7(4) . .
C3 C4 C5 120.0 . .
C3 C4 H4 120.0 . .
C5 C4 H4 120.0 . .
C6 C5 C4 120.0 . .
C6 C5 H5 120.0 . .
C4 C5 H5 120.0 . .
C5 C6 C7 120.0 . .
C5 C6 H6 120.0 . .
C7 C6 H6 120.0 . .
C8 C7 C6 120.0 . .
C8 C7 H7 120.0 . .
C6 C7 H7 120.0 . .
C7 C8 C3 120.0 . .
C7 C8 H8 120.0 . .
C3 C8 H8 120.0 . .
C10 C9 Ag1 171.6(6) . .
C10 C9 Ag7' 98.8(5) . .
Ag1 C9 Ag7' 86.3(3) . .
C10 C9 Ag7 97.0(4) . .
Ag1 C9 Ag7 87.1(2) . .
Ag7' C9 Ag7 8.3(5) . .
C10 C9 Ag2 102.7(5) . .
Ag1 C9 Ag2 81.8(2) . .
Ag7' C9 Ag2 108.3(6) . .
Ag7 C9 Ag2 116.6(3) . .
C9 C10 C11 176.9(6) . .
C9 C10 Ag7' 54.3(4) . .
C11 C10 Ag7' 128.8(4) . .
C12 C11 C16 120.0 . .
C12 C11 C10 119.7(4) . .
C16 C11 C10 120.3(4) . .
C11 C12 C13 120.0 . .
C11 C12 H12 120.0 . .
C13 C12 H12 120.0 . .
C14 C13 C12 120.0 . .
C14 C13 H13 120.0 . .
C12 C13 H13 120.0 . .
C13 C14 C15 120.0 . .
C13 C14 H14 120.0 . .
C15 C14 H14 120.0 . .
C14 C15 C16 120.0 . .
C14 C15 H15 120.0 . .
C16 C15 H15 120.0 . .
C15 C16 C11 120.0 . .
C15 C16 H16 120.0 . .
C11 C16 H16 120.0 . .
C18 C17 Ag3 145.9(5) . 2_656
C18 C17 Ag4 124.1(5) . .
Ag3 C17 Ag4 83.9(2) 2_656 .
C18 C17 Ag2 110.8(5) . .
Ag3 C17 Ag2 86.5(2) 2_656 .
Ag4 C17 Ag2 88.6(2) . .
C17 C18 C19 177.6(7) . .
C20 C19 C24 120.0 . .
C20 C19 C18 118.9(4) . .
C24 C19 C18 121.1(4) . .
C21 C20 C19 120.0 . .
C21 C20 H20 120.0 . .
C19 C20 H20 120.0 . .
C20 C21 C22 120.0 . .
C20 C21 H21 120.0 . .
C22 C21 H21 120.0 . .
C23 C22 C21 120.0 . .
C23 C22 H22 120.0 . .
C21 C22 H22 120.0 . .
C22 C23 C24 120.0 . .
C22 C23 H23 120.0 . .
C24 C23 H23 120.0 . .
C23 C24 C19 120.0 . .
C23 C24 H24 120.0 . .
C19 C24 H24 120.0 . .
C26 C25 Ag6 171.7(5) . .
C26 C25 Ag7' 93.4(4) . .
Ag6 C25 Ag7' 90.1(2) . .
C26 C25 Ag7 92.2(4) . .
Ag6 C25 Ag7 90.1(2) . .
Ag7' C25 Ag7 9.0(5) . .
C26 C25 Ag5 104.3(4) . .
Ag6 C25 Ag5 82.8(2) . .
Ag7' C25 Ag5 95.5(6) . .
Ag7 C25 Ag5 104.4(2) . .
C25 C26 C27 176.4(6) . .
C25 C26 Ag7' 59.1(4) . .
C27 C26 Ag7' 124.5(4) . .
C25 C26 Ag7 60.7(4) . .
C27 C26 Ag7 123.0(4) . .
Ag7' C26 Ag7 7.9(4) . .
C28 C27 C32 120.0 . .
C28 C27 C26 120.7(4) . .
C32 C27 C26 119.3(4) . .
C27 C28 C29 120.0 . .
C27 C28 H28 120.0 . .
C29 C28 H28 120.0 . .
C30 C29 C28 120.0 . .
C30 C29 H29 120.0 . .
C28 C29 H29 120.0 . .
C29 C30 C31 120.0 . .
C29 C30 H30 120.0 . .
C31 C30 H30 120.0 . .
C32 C31 C30 120.0 . .
C32 C31 H31 120.0 . .
C30 C31 H31 120.0 . .
C31 C32 C27 120.0 . .
C31 C32 H32 120.0 . .
C27 C32 H32 120.0 . .
C34 C33 Ag6 165.2(5) . 5_666
C34 C33 Ag5 106.8(4) . .
Ag6 C33 Ag5 84.0(2) 5_666 .
C34 C33 Ag2 94.2(4) . .
Ag6 C33 Ag2 87.1(2) 5_666 .
Ag5 C33 Ag2 126.2(3) . .
C33 C34 C35 177.3(6) . .
C33 C34 Ag2 59.1(4) . .
C35 C34 Ag2 122.7(4) . .
C36 C35 C40 120.0 . .
C36 C35 C34 119.1(4) . .
C40 C35 C34 120.8(4) . .
C35 C36 C37 120.0 . .
C35 C36 H36 120.0 . .
C37 C36 H36 120.0 . .
C38 C37 C36 120.0 . .
C38 C37 H37 120.0 . .
C36 C37 H37 120.0 . .
C39 C38 C37 120.0 . .
C39 C38 H38 120.0 . .
C37 C38 H38 120.0 . .
C38 C39 C40 120.0 . .
C38 C39 H39 120.0 . .
C40 C39 H39 120.0 . .
C39 C40 C35 120.0 . .
C39 C40 H40 120.0 . .
C35 C40 H40 120.0 . .
S1 O3 Ag7 152.4(5) . .
O1 S1 O3 114.4(5) . .
O1 S1 O2 116.5(5) . .
O3 S1 O2 113.9(5) . .
O1 S1 C41 104.3(5) . .
O3 S1 C41 102.0(5) . .
O2 S1 C41 103.3(5) . .
F3 C41 F1 106.9(10) . .
F3 C41 F2 107.1(10) . .
F1 C41 F2 105.4(9) . .
F3 C41 S1 112.6(8) . .
F1 C41 S1 112.0(7) . .
F2 C41 S1 112.3(8) . .
S2 O4 Ag4 114.6(5) . .
O4 S2 C43 106.1(6) . .
O4 S2 C42 104.7(5) . .
C43 S2 C42 96.1(5) . .
O4 S2 Ag6 116.0(4) . 6_566
C43 S2 Ag6 118.5(4) . 6_566
C42 S2 Ag6 113.0(3) . 6_566
S2' O4' Ag4 121.1(6) . .
S2' O4' Ag6 137.4(7) . 6_566
Ag4 O4' Ag6 101.3(4) . 6_566
S2 C42 H42A 109.5 . .
S2 C42 H42B 109.5 . .
H42A C42 H42B 109.5 . .
S2 C42 H42C 109.5 . .
H42A C42 H42C 109.5 . .
H42B C42 H42C 109.5 . .
S2 C43 H43A 109.5 . .
S2 C43 H43B 109.5 . .
H43A C43 H43B 109.5 . .
S2 C43 H43C 109.5 . .
H43A C43 H43C 109.5 . .
H43B C43 H43C 109.5 . .
N1 O6 Ag7 117.6(7) . .
N1 O6 Ag7' 118.1(7) . .
Ag7 O6 Ag7' 7.1(4) . .
N1 O7 Ag1 108.4(7) . .
O6 N1 O7 125.9(11) . .
O6 N1 O5 129.6(11) . .
O7 N1 O5 104.4(11) . .
C45 O8 S3 94(2) 2_656 2_656
C45 O8 S3 115(2) 2_656 .
S3 O8 S3 83.1(11) 2_656 .
O8 S3 O8 96.5(11) 2_656 .
O8 S3 C45 34.0(11) 2_656 .
O8 S3 C45 105.2(12) . .
O8 S3 S3 49.9(5) 2_656 2_656
O8 S3 S3 47.1(10) . 2_656
C45 S3 S3 69.3(8) . 2_656
O8 S3 C45 92.9(10) 2_656 2_656
O8 S3 C45 25.3(12) . 2_656
C45 S3 C45 88.3(10) . 2_656
S3 S3 C45 52.3(5) 2_656 2_656
O8 C45 S3 52.4(15) 2_656 .
O8 C45 S3 39.4(13) 2_656 2_656
S3 C45 S3 58.4(6) . 2_656

loop_
_geom_bond_atom_site_label_1
_geom_bond_atom_site_label_2
_geom_bond_distance
_geom_bond_site_symmetry_2
Ag1 C9 2.094(6) .
Ag1 C1 2.112(6) 5_666
Ag1 O7 2.587(10) .
Ag1 Ag7' 2.916(7) .
Ag1 Ag2 2.9321(9) .
Ag1 Ag3 2.9411(8) .
Ag1 Ag7 3.060(4) .
Ag1 Ag5 3.2373(9) 5_666
Ag1 Ag3 3.2638(8) 2_656
Ag2 C17 2.267(6) .
Ag2 C33 2.324(6) .
Ag2 C9 2.374(6) .
Ag2 C34 2.702(6) .
Ag2 Ag3 3.0219(9) 2_656
Ag2 Ag6 3.0493(8) 5_666
Ag2 Ag4 3.1224(7) .
Ag3 C17 2.142(6) 2_656
Ag3 C1 2.159(6) 5_666
Ag3 Ag4 2.9052(8) .
Ag3 Ag2 3.0219(9) 2_656
Ag3 Ag5 3.1333(9) 5_666
Ag3 Ag1 3.2638(8) 2_656
Ag3 Ag6 3.3110(9) 5_666
Ag4 C17 2.202(6) .
Ag4 C17 2.202(6) 2_656
Ag4 O4 2.439(9) .
Ag4 O4 2.439(9) 2_656
Ag4 O4' 2.447(11) .
Ag4 O4' 2.447(11) 2_656
Ag4 Ag3 2.9052(8) 2_656
Ag4 Ag2 3.1224(7) 2_656
Ag5 C33 2.268(6) .
Ag5 C25 2.372(6) .
Ag5 C1 2.402(6) .
Ag5 Ag6 2.9204(8) 5_666
Ag5 Ag6 2.9563(9) .
Ag5 Ag3 3.1333(9) 5_666
Ag5 Ag1 3.2373(9) 5_666
Ag6 C25 2.085(6) .
Ag6 C33 2.094(6) 5_666
Ag6 O4' 2.589(10) 6_565
Ag6 Ag5 2.9204(8) 5_666
Ag6 S2 2.946(5) 6_565
Ag6 Ag2 3.0493(8) 5_666
Ag6 Ag7' 3.082(5) .
Ag6 Ag7 3.131(4) .
Ag6 Ag3 3.3110(9) 5_666
Ag7 C25 2.333(7) .
Ag7 C9 2.340(7) .
Ag7 O3 2.353(7) .
Ag7 O6 2.359(8) .
Ag7 C26 2.674(7) .
Ag7' C9 2.168(10) .
Ag7' C25 2.267(8) .
Ag7' O6 2.567(16) .
Ag7' C26 2.637(7) .
Ag7' C10 2.640(9) .
C1 C2 1.202(8) .
C1 Ag1 2.112(6) 5_666
C1 Ag3 2.159(6) 5_666
C2 C3 1.424(6) .
C3 C4 1.3900 .
C3 C8 1.3900 .
C4 C5 1.3900 .
C4 H4 0.9300 .
C5 C6 1.3900 .
C5 H5 0.9300 .
C6 C7 1.3900 .
C6 H6 0.9300 .
C7 C8 1.3900 .
C7 H7 0.9300 .
C8 H8 0.9300 .
C9 C10 1.211(8) .
C10 C11 1.435(7) .
C11 C12 1.3900 .
C11 C16 1.3900 .
C12 C13 1.3900 .
C12 H12 0.9300 .
C13 C14 1.3900 .
C13 H13 0.9300 .
C14 C15 1.3900 .
C14 H14 0.9300 .
C15 C16 1.3900 .
C15 H15 0.9300 .
C16 H16 0.9300 .
C17 C18 1.203(8) .
C17 Ag3 2.142(6) 2_656
C18 C19 1.423(7) .
C19 C20 1.3900 .
C19 C24 1.3900 .
C20 C21 1.3900 .
C20 H20 0.9300 .
C21 C22 1.3900 .
C21 H21 0.9300 .
C22 C23 1.3900 .
C22 H22 0.9300 .
C23 C24 1.3900 .
C23 H23 0.9300 .
C24 H24 0.9300 .
C25 C26 1.220(8) .
C26 C27 1.429(6) .
C27 C28 1.3900 .
C27 C32 1.3900 .
C28 C29 1.3900 .
C28 H28 0.9300 .
C29 C30 1.3900 .
C29 H29 0.9300 .
C30 C31 1.3900 .
C30 H30 0.9300 .
C31 C32 1.3900 .
C31 H31 0.9300 .
C32 H32 0.9300 .
C33 C34 1.216(8) .
C33 Ag6 2.094(6) 5_666
C34 C35 1.429(7) .
C35 C36 1.3900 .
C35 C40 1.3900 .
C36 C37 1.3900 .
C36 H36 0.9300 .
C37 C38 1.3900 .
C37 H37 0.9300 .
C38 C39 1.3900 .
C38 H38 0.9300 .
C39 C40 1.3900 .
C39 H39 0.9300 .
C40 H40 0.9300 .
O1 S1 1.404(7) .
O2 S1 1.419(7) .
O3 S1 1.419(7) .
S1 C41 1.786(10) .
C41 F3 1.289(12) .
C41 F1 1.308(11) .
C41 F2 1.315(11) .
O4 S2 1.510(10) .
S2 C43 1.772(9) .
S2 C42 1.827(8) .
S2 Ag6 2.946(5) 6_566
O4' S2' 1.508(13) .
O4' Ag6 2.589(10) 6_566
C42 H42A 0.9600 .
C42 H42B 0.9600 .
C42 H42C 0.9600 .
C43 H43A 0.9600 .
C43 H43B 0.9600 .
C43 H43C 0.9600 .
O5 N1 1.370(13) .
O6 N1 1.151(13) .
O7 N1 1.286(15) .
O8 C45 1.01(3) 2_656
O8 S3 1.43(2) 2_656
O8 S3 1.493(10) .
S3 O8 1.43(2) 2_656
S3 C45 1.800(9) .
S3 S3 1.938(11) 2_656
S3 C45 2.13(2) 2_656
C45 O8 1.01(3) 2_656
C45 S3 2.13(2) 2_656
